data_7006208
loop_
_publ_author_name
'Mukhopadhyay, Suman'
'Lasri, Jamal'
'Janu\'ario Charmier, M. Ad\'ilia'
'Guedes da Silva, M. F\'atima C.'
'Pombeiro, Armando J. L.'

_publ_section_title
;
 Microwave synthesis of mono- and bis-tetrazolato complexes via
 1,3-dipolar cycloaddition of organonitriles with platinum(ii)-bound
 azides
;
_journal_issue 45
_journal_name_full 'Dalton Transactions'
_journal_page_first 5297
_journal_paper_doi 10.1039/b709959b
_journal_year 2007
_chemical_formula_moiety 'C24 H18 N10 Pt, C3 H7 N O'
_chemical_formula_sum 'C27 H25 N11 O Pt'
_chemical_formula_weight 714.67
_chemical_name_systematic
;
?
;
_space_group_IT_number 14
_symmetry_cell_setting monoclinic
_symmetry_space_group_name_Hall '-P 2ybc'
_symmetry_space_group_name_H-M 'P 1 21/c 1'
_atom_sites_solution_hydrogens geom
_atom_sites_solution_primary direct
_atom_sites_solution_secondary difmap
_audit_creation_method SHELXL-97
_cell_angle_alpha 90.00
_cell_angle_beta 96.151(4)
_cell_angle_gamma 90.00
_cell_formula_units_Z 4
_cell_length_a 10.1290(7)
_cell_length_b 7.4829(5)
_cell_length_c 35.429(2)
_cell_measurement_reflns_used 5936
_cell_measurement_temperature 150(2)
_cell_measurement_theta_max 24.09
_cell_measurement_theta_min 2.43
_cell_volume 2669.9(3)
_computing_cell_refinement 'Bruker SMART'
_computing_data_collection 'Bruker SMART'
_computing_data_reduction 'Bruker SAINT'
_computing_molecular_graphics 'Ortep-3 for Windows (Farrugia, 1997)'
_computing_structure_refinement 'SHELXL-97 (Sheldrick, 1997)'
_diffrn_ambient_temperature 150(2)
_diffrn_measured_fraction_theta_full 0.990
_diffrn_measured_fraction_theta_max 0.990
_diffrn_measurement_device_type 'CCD area detector'
_diffrn_measurement_method 'phi and omega scans'
_diffrn_radiation_monochromator graphite
_diffrn_radiation_source 'fine-focus sealed tube'
_diffrn_radiation_type MoK\a
_diffrn_radiation_wavelength 0.71073
_diffrn_reflns_av_R_equivalents 0.0673
_diffrn_reflns_av_sigmaI/netI 0.0648
_diffrn_reflns_limit_h_max 14
_diffrn_reflns_limit_h_min -14
_diffrn_reflns_limit_k_max 10
_diffrn_reflns_limit_k_min -10
_diffrn_reflns_limit_l_max 50
_diffrn_reflns_limit_l_min -48
_diffrn_reflns_number 29536
_diffrn_reflns_theta_full 30.44
_diffrn_reflns_theta_max 30.44
_diffrn_reflns_theta_min 2.43
_exptl_absorpt_coefficient_mu 5.300
_exptl_absorpt_correction_T_max 0.7080
_exptl_absorpt_correction_T_min 0.6193
_exptl_absorpt_correction_type multi-scan
_exptl_absorpt_process_details SADABS
_exptl_crystal_colour colourless
_exptl_crystal_density_diffrn 1.778
_exptl_crystal_density_method 'not measured'
_exptl_crystal_description plate
_exptl_crystal_F_000 1400
_exptl_crystal_size_max 0.10
_exptl_crystal_size_mid 0.08
_exptl_crystal_size_min 0.07
_refine_diff_density_max 3.483
_refine_diff_density_min -3.897
_refine_diff_density_rms 0.223
_refine_ls_extinction_method none
_refine_ls_goodness_of_fit_ref 1.065
_refine_ls_hydrogen_treatment mixed
_refine_ls_matrix_type full
_refine_ls_number_parameters 364
_refine_ls_number_reflns 8022
_refine_ls_number_restraints 0
_refine_ls_restrained_S_all 1.065
_refine_ls_R_factor_all 0.0886
_refine_ls_R_factor_gt 0.0638
_refine_ls_shift/su_max 0.079
_refine_ls_shift/su_mean 0.001
_refine_ls_structure_factor_coef Fsqd
_refine_ls_weighting_details 'calc w=1/[\s^2^(Fo^2^)+(0.0877P)^2^+3.8245P] where P=(Fo^2^+2Fc^2^)/3'
_refine_ls_weighting_scheme calc
_refine_ls_wR_factor_gt 0.1517
_refine_ls_wR_factor_ref 0.1661
_reflns_number_gt 5975
_reflns_number_total 8022
_reflns_threshold_expression >2sigma(I)
_cod_data_source_file b709959b.txt
_cod_data_source_block sm-68
_cod_depositor_comments
;
The following automatic conversions were performed:
'_symmetry_cell_setting' value 'Monoclinic' changed to 'monoclinic'
according to '/home/saulius/struct/CIF-dictionaries/cif_core.dic'
dictionary named 'cif_core.dic' version 2.4.1 from 2010-06-29.

Automatic conversion script
Id: cif_fix_enum 1527 2010-12-29 10:47:43Z saulius 
;
_cod_original_sg_symbol_H-M P21/c
_cod_database_code 7006208

loop_
_symmetry_equiv_pos_as_xyz
'x, y, z'
'-x, y+1/2, -z+1/2'
'-x, -y, -z'
'x, -y-1/2, z-1/2'

loop_
_atom_site_label
_atom_site_type_symbol
_atom_site_fract_x
_atom_site_fract_y
_atom_site_fract_z
_atom_site_U_iso_or_equiv
_atom_site_adp_type
_atom_site_occupancy
_atom_site_symmetry_multiplicity
_atom_site_calc_flag
_atom_site_refinement_flags
_atom_site_disorder_assembly
_atom_site_disorder_group
C1 C 0.4321(10) 0.6050(16) 0.1498(4) 0.086(3) Uani 1 1 d . . .
H1A H 0.4160 0.5644 0.1752 0.128 Uiso 1 1 calc R . .
H1B H 0.3769 0.5359 0.1307 0.128 Uiso 1 1 calc R . .
H1C H 0.4097 0.7321 0.1471 0.128 Uiso 1 1 calc R . .
C2 C 0.6594(12) 0.5162(16) 0.1760(3) 0.082(3) Uani 1 1 d . . .
H2A H 0.6106 0.4888 0.1977 0.124 Uiso 1 1 calc R . .
H2B H 0.7260 0.6085 0.1832 0.124 Uiso 1 1 calc R . .
H2C H 0.7036 0.4079 0.1682 0.124 Uiso 1 1 calc R . .
C3 C 0.6136(10) 0.6231(15) 0.1125(3) 0.068(2) Uani 1 1 d . . .
C205 C 0.5908(9) 0.9706(13) 0.2107(2) 0.061(2) Uani 1 1 d . . .
H205 H 0.6450 0.9186 0.2314 0.073 Uiso 1 1 calc R . .
N1 N 0.5679(7) 0.5800(10) 0.1448(2) 0.0553(16) Uani 1 1 d . . .
O1 O 0.5425(10) 0.6812(13) 0.0852(2) 0.095(3) Uani 1 1 d . . .
H3 H 0.723(13) 0.681(17) 0.120(4) 0.114 Uiso 1 1 d . . .
C11 C 0.9653(7) 1.2025(9) -0.0264(2) 0.0384(14) Uani 1 1 d . . .
C12 C 0.9419(8) 1.1531(11) -0.0642(2) 0.0483(17) Uani 1 1 d . . .
H12 H 1.0107 1.1609 -0.0804 0.058 Uiso 1 1 calc R . .
C13 C 0.8180(8) 1.0924(11) -0.0781(2) 0.054(2) Uani 1 1 d . . .
H13 H 0.7997 1.0585 -0.1040 0.065 Uiso 1 1 calc R . .
C14 C 0.7226(8) 1.0820(11) -0.0542(2) 0.0519(19) Uani 1 1 d . . .
H14 H 0.6367 1.0402 -0.0636 0.062 Uiso 1 1 calc R . .
C15 C 0.7470(7) 1.1305(10) -0.0168(2) 0.0465(17) Uani 1 1 d . . .
H15 H 0.6783 1.1219 -0.0006 0.056 Uiso 1 1 calc R . .
C21 C 1.0927(7) 1.2745(9) -0.0088(2) 0.0387(15) Uani 1 1 d . . .
C22 C 1.2064(9) 1.2934(12) -0.0270(3) 0.0528(19) Uani 1 1 d . . .
H22 H 1.2062 1.2585 -0.0528 0.063 Uiso 1 1 calc R . .
C23 C 1.3190(7) 1.3627(13) -0.0075(3) 0.058(2) Uani 1 1 d . . .
H23 H 1.3977 1.3747 -0.0196 0.069 Uiso 1 1 calc R . .
C24 C 1.3177(7) 1.4147(11) 0.0296(2) 0.0497(18) Uani 1 1 d . . .
H24 H 1.3943 1.4656 0.0433 0.060 Uiso 1 1 calc R . .
C25 C 1.2032(7) 1.3914(10) 0.0465(2) 0.0435(16) Uani 1 1 d . . .
H25 H 1.2030 1.4249 0.0723 0.052 Uiso 1 1 calc R . .
C100 C 1.0499(6) 1.5113(10) 0.15068(18) 0.0373(14) Uani 1 1 d . . .
C101 C 1.0618(7) 1.6602(11) 0.1781(2) 0.0399(15) Uani 1 1 d . . .
C102 C 1.1389(8) 1.6366(13) 0.2125(2) 0.055(2) Uani 1 1 d . . .
H102 H 1.1828 1.5262 0.2182 0.066 Uiso 1 1 calc R . .
C103 C 1.1513(11) 1.7768(14) 0.2385(3) 0.066(3) Uani 1 1 d . . .
H103 H 1.2038 1.7606 0.2621 0.079 Uiso 1 1 calc R . .
C104 C 1.0901(9) 1.9361(14) 0.2309(3) 0.062(2) Uani 1 1 d . . .
H104 H 1.0992 2.0300 0.2490 0.075 Uiso 1 1 calc R . .
C105 C 1.0145(8) 1.9599(13) 0.1965(2) 0.058(2) Uani 1 1 d . . .
H105 H 0.9722 2.0717 0.1911 0.069 Uiso 1 1 calc R . .
C106 C 0.9986(8) 1.8256(13) 0.1696(2) 0.0529(19) Uani 1 1 d . . .
H106 H 0.9464 1.8442 0.1460 0.063 Uiso 1 1 calc R . .
C200 C 0.6236(7) 1.1379(10) 0.1122(2) 0.0403(15) Uani 1 1 d . . .
C201 C 0.5665(7) 1.0859(10) 0.1472(2) 0.0424(16) Uani 1 1 d . . .
C202 C 0.4336(7) 1.1198(11) 0.1510(2) 0.0490(18) Uani 1 1 d . . .
H202 H 0.3784 1.1691 0.1303 0.059 Uiso 1 1 calc R . .
C203 C 0.3802(9) 1.0835(14) 0.1843(3) 0.063(2) Uani 1 1 d . . .
H203 H 0.2899 1.1104 0.1867 0.076 Uiso 1 1 calc R . .
C204 C 0.4595(11) 1.0076(15) 0.2142(3) 0.073(3) Uani 1 1 d . . .
H204 H 0.4234 0.9808 0.2372 0.087 Uiso 1 1 calc R . .
C206 C 0.6442(8) 1.0088(12) 0.1771(2) 0.0514(19) Uani 1 1 d . . .
H206 H 0.7346 0.9818 0.1748 0.062 Uiso 1 1 calc R . .
N10 N 0.9952(5) 1.3544(8) 0.10291(15) 0.0359(12) Uani 1 1 d . . .
N11 N 0.8675(5) 1.1899(8) -0.00292(16) 0.0369(12) Uani 1 1 d . . .
N12 N 1.0917(5) 1.3237(8) 0.02834(16) 0.0344(11) Uani 1 1 d . . .
N20 N 1.0811(8) 1.2598(9) 0.1254(2) 0.0567(19) Uani 1 1 d . . .
N30 N 1.1164(7) 1.3591(10) 0.15560(17) 0.0530(17) Uani 1 1 d . . .
N40 N 0.7552(6) 1.2077(8) 0.07328(18) 0.0411(13) Uani 1 1 d . . .
N50 N 0.6345(7) 1.2416(9) 0.0568(2) 0.0553(19) Uani 1 1 d . . .
N60 N 0.5484(6) 1.1974(10) 0.0808(2) 0.0515(16) Uani 1 1 d . . .
N100 N 0.9714(5) 1.5129(8) 0.11727(15) 0.0389(12) Uani 1 1 d . . .
N200 N 0.7516(6) 1.1425(9) 0.10850(17) 0.0438(14) Uani 1 1 d . . .
Pt1 Pt 0.92320(2) 1.26977(4) 0.051241(7) 0.03599(11) Uani 1 1 d . . .

loop_
_atom_site_aniso_label
_atom_site_aniso_U_11
_atom_site_aniso_U_22
_atom_site_aniso_U_33
_atom_site_aniso_U_23
_atom_site_aniso_U_13
_atom_site_aniso_U_12
C1 0.065(6) 0.073(7) 0.122(10) -0.004(7) 0.027(7) -0.005(5)
C2 0.105(9) 0.078(7) 0.058(6) -0.004(5) -0.023(6) 0.008(6)
C3 0.059(6) 0.078(7) 0.065(6) -0.005(5) -0.004(5) 0.009(5)
C205 0.064(6) 0.075(6) 0.041(4) 0.001(4) -0.002(4) -0.010(5)
N1 0.053(4) 0.059(4) 0.052(4) -0.004(3) -0.003(3) 0.001(3)
O1 0.124(7) 0.101(6) 0.055(4) -0.001(4) -0.007(5) 0.027(6)
C11 0.039(3) 0.039(4) 0.036(3) 0.004(3) -0.005(3) 0.002(3)
C12 0.054(4) 0.050(4) 0.039(4) -0.002(3) -0.004(3) 0.005(4)
C13 0.059(5) 0.056(5) 0.043(4) -0.007(3) -0.017(4) 0.004(4)
C14 0.048(4) 0.058(5) 0.044(4) -0.007(3) -0.020(3) 0.003(4)
C15 0.040(4) 0.049(4) 0.048(4) -0.001(3) -0.008(3) -0.004(3)
C21 0.034(3) 0.037(3) 0.044(4) 0.002(3) -0.001(3) 0.001(3)
C22 0.049(4) 0.061(5) 0.049(5) 0.008(4) 0.009(4) -0.002(4)
C23 0.031(4) 0.075(6) 0.068(6) 0.014(5) 0.008(4) -0.005(4)
C24 0.037(4) 0.062(5) 0.046(4) 0.017(4) -0.011(3) -0.005(3)
C25 0.038(3) 0.053(4) 0.036(4) 0.010(3) -0.014(3) -0.004(3)
C100 0.032(3) 0.053(4) 0.027(3) 0.001(3) 0.000(3) -0.002(3)
C101 0.033(3) 0.052(4) 0.034(3) 0.002(3) 0.003(3) 0.001(3)
C102 0.053(5) 0.073(6) 0.037(4) -0.001(4) -0.011(3) -0.002(4)
C103 0.063(6) 0.092(8) 0.039(4) -0.014(4) -0.010(4) -0.014(5)
C104 0.061(5) 0.069(6) 0.056(5) -0.028(4) 0.004(4) -0.016(4)
C105 0.050(5) 0.065(6) 0.057(5) -0.010(4) 0.003(4) 0.006(4)
C106 0.041(4) 0.066(5) 0.050(5) -0.005(4) -0.001(3) 0.000(4)
C200 0.032(3) 0.044(4) 0.043(4) -0.001(3) -0.002(3) -0.002(3)
C201 0.033(3) 0.038(4) 0.056(4) -0.004(3) 0.002(3) -0.006(3)
C202 0.036(4) 0.056(5) 0.054(5) 0.001(4) 0.002(3) 0.001(3)
C203 0.044(4) 0.089(7) 0.060(5) 0.005(5) 0.016(4) 0.004(4)
C204 0.073(6) 0.097(8) 0.049(5) 0.002(5) 0.017(5) -0.012(6)
C206 0.039(4) 0.060(5) 0.055(5) 0.003(4) 0.001(4) 0.002(3)
N10 0.027(2) 0.051(3) 0.028(3) 0.003(2) -0.008(2) 0.000(2)
N11 0.032(3) 0.039(3) 0.037(3) 0.003(2) -0.009(2) -0.001(2)
N12 0.028(2) 0.037(3) 0.036(3) 0.006(2) -0.008(2) -0.004(2)
N20 0.062(5) 0.058(4) 0.044(4) -0.003(3) -0.021(3) 0.016(3)
N30 0.058(4) 0.066(5) 0.030(3) -0.006(3) -0.018(3) 0.016(3)
N40 0.029(3) 0.049(3) 0.044(3) 0.003(3) -0.003(2) 0.000(2)
N50 0.029(3) 0.086(6) 0.049(4) 0.012(3) -0.004(3) 0.000(3)
N60 0.035(3) 0.068(4) 0.049(4) 0.010(3) -0.004(3) -0.001(3)
N100 0.031(3) 0.052(4) 0.031(3) 0.002(2) -0.010(2) 0.002(2)
N200 0.035(3) 0.056(4) 0.040(3) 0.006(3) -0.001(2) -0.001(3)
Pt1 0.02894(14) 0.04134(17) 0.03592(15) 0.00245(10) -0.00478(10) -0.00103(10)

loop_
_atom_type_symbol
_atom_type_description
_atom_type_scat_dispersion_real
_atom_type_scat_dispersion_imag
_atom_type_scat_source
C C 0.0033 0.0016 'International Tables Vol C Tables 4.2.6.8 and 6.1.1.4'
H H 0.0000 0.0000 'International Tables Vol C Tables 4.2.6.8 and 6.1.1.4'
N N 0.0061 0.0033 'International Tables Vol C Tables 4.2.6.8 and 6.1.1.4'
Pt Pt -1.7033 8.3905 'International Tables Vol C Tables 4.2.6.8 and 6.1.1.4'
O O 0.0106 0.0060 'International Tables Vol C Tables 4.2.6.8 and 6.1.1.4'

loop_
_geom_angle_atom_site_label_1
_geom_angle_atom_site_label_2
_geom_angle_atom_site_label_3
_geom_angle
_geom_angle_site_symmetry_1
_geom_angle_site_symmetry_3
_geom_angle_publ_flag
N1 C1 H1A 109.5 . . ?
N1 C1 H1B 109.5 . . ?
H1A C1 H1B 109.5 . . ?
N1 C1 H1C 109.5 . . ?
H1A C1 H1C 109.5 . . ?
H1B C1 H1C 109.5 . . ?
N1 C2 H2A 109.5 . . ?
N1 C2 H2B 109.5 . . ?
H2A C2 H2B 109.5 . . ?
N1 C2 H2C 109.5 . . ?
H2A C2 H2C 109.5 . . ?
H2B C2 H2C 109.5 . . ?
O1 C3 N1 122.8(10) . . ?
O1 C3 H3 120(6) . . ?
N1 C3 H3 107(6) . . ?
C204 C205 C206 120.2(9) . . ?
C204 C205 H205 119.9 . . ?
C206 C205 H205 119.9 . . ?
C3 N1 C1 120.8(9) . . ?
C3 N1 C2 119.1(9) . . ?
C1 N1 C2 120.0(9) . . ?
N11 C11 C12 120.8(7) . . ?
N11 C11 C21 115.3(6) . . ?
C12 C11 C21 123.9(7) . . ?
C13 C12 C11 119.3(8) . . ?
C13 C12 H12 120.3 . . ?
C11 C12 H12 120.3 . . ?
C14 C13 C12 118.7(8) . . ?
C14 C13 H13 120.6 . . ?
C12 C13 H13 120.6 . . ?
C13 C14 C15 121.5(7) . . ?
C13 C14 H14 119.3 . . ?
C15 C14 H14 119.3 . . ?
N11 C15 C14 120.3(7) . . ?
N11 C15 H15 119.8 . . ?
C14 C15 H15 119.8 . . ?
N12 C21 C22 120.8(7) . . ?
N12 C21 C11 114.2(6) . . ?
C22 C21 C11 125.0(7) . . ?
C23 C22 C21 119.5(8) . . ?
C23 C22 H22 120.3 . . ?
C21 C22 H22 120.3 . . ?
C22 C23 C24 119.8(7) . . ?
C22 C23 H23 120.1 . . ?
C24 C23 H23 120.1 . . ?
C25 C24 C23 118.5(7) . . ?
C25 C24 H24 120.8 . . ?
C23 C24 H24 120.8 . . ?
N12 C25 C24 123.2(7) . . ?
N12 C25 H25 118.4 . . ?
C24 C25 H25 118.4 . . ?
N30 C100 N100 111.4(6) . . ?
N30 C100 C101 124.0(6) . . ?
N100 C100 C101 124.6(7) . . ?
C102 C101 C106 119.9(8) . . ?
C102 C101 C100 118.7(7) . . ?
C106 C101 C100 121.3(7) . . ?
C101 C102 C103 119.2(9) . . ?
C101 C102 H102 120.4 . . ?
C103 C102 H102 120.4 . . ?
C104 C103 C102 121.6(9) . . ?
C104 C103 H103 119.2 . . ?
C102 C103 H103 119.2 . . ?
C103 C104 C105 119.2(8) . . ?
C103 C104 H104 120.4 . . ?
C105 C104 H104 120.4 . . ?
C104 C105 C106 121.8(9) . . ?
C104 C105 H105 119.1 . . ?
C106 C105 H105 119.1 . . ?
C105 C106 C101 118.3(8) . . ?
C105 C106 H106 120.8 . . ?
C101 C106 H106 120.8 . . ?
N200 C200 N60 112.6(6) . . ?
N200 C200 C201 124.6(6) . . ?
N60 C200 C201 122.7(6) . . ?
C206 C201 C202 118.7(7) . . ?
C206 C201 C200 121.0(6) . . ?
C202 C201 C200 120.3(7) . . ?
C203 C202 C201 121.4(8) . . ?
C203 C202 H202 119.3 . . ?
C201 C202 H202 119.3 . . ?
C202 C203 C204 119.2(8) . . ?
C202 C203 H203 120.4 . . ?
C204 C203 H203 120.4 . . ?
C205 C204 C203 120.2(8) . . ?
C205 C204 H204 119.9 . . ?
C203 C204 H204 119.9 . . ?
C201 C206 C205 120.2(8) . . ?
C201 C206 H206 119.9 . . ?
C205 C206 H206 119.9 . . ?
N20 N10 N100 112.6(5) . . ?
N20 N10 Pt1 122.3(5) . . ?
N100 N10 Pt1 124.9(4) . . ?
C15 N11 C11 119.4(6) . . ?
C15 N11 Pt1 126.4(5) . . ?
C11 N11 Pt1 114.2(4) . . ?
C25 N12 C21 118.2(6) . . ?
C25 N12 Pt1 126.3(5) . . ?
C21 N12 Pt1 115.4(4) . . ?
N10 N20 N30 106.9(6) . . ?
N20 N30 C100 106.7(6) . . ?
N50 N40 N200 111.4(6) . . ?
N50 N40 Pt1 124.6(5) . . ?
N200 N40 Pt1 123.8(5) . . ?
N40 N50 N60 108.0(6) . . ?
N50 N60 C200 105.0(6) . . ?
N10 N100 C100 102.4(5) . . ?
C200 N200 N40 103.1(6) . . ?
N10 Pt1 N40 87.6(2) . . ?
N10 Pt1 N12 93.6(2) . . ?
N40 Pt1 N12 178.1(2) . . ?
N10 Pt1 N11 174.4(2) . . ?
N40 Pt1 N11 98.0(2) . . ?
N12 Pt1 N11 80.8(2) . . ?

loop_
_geom_bond_atom_site_label_1
_geom_bond_atom_site_label_2
_geom_bond_distance
_geom_bond_site_symmetry_2
_geom_bond_publ_flag
C1 N1 1.417(11) . ?
C1 H1A 0.9800 . ?
C1 H1B 0.9800 . ?
C1 H1C 0.9800 . ?
C2 N1 1.444(12) . ?
C2 H2A 0.9800 . ?
C2 H2B 0.9800 . ?
C2 H2C 0.9800 . ?
C3 O1 1.223(12) . ?
C3 N1 1.321(12) . ?
C3 H3 1.19(13) . ?
C205 C204 1.376(13) . ?
C205 C206 1.388(11) . ?
C205 H205 0.9500 . ?
C11 N11 1.363(9) . ?
C11 C12 1.386(10) . ?
C11 C21 1.474(10) . ?
C12 C13 1.375(11) . ?
C12 H12 0.9500 . ?
C13 C14 1.353(12) . ?
C13 H13 0.9500 . ?
C14 C15 1.372(10) . ?
C14 H14 0.9500 . ?
C15 N11 1.342(9) . ?
C15 H15 0.9500 . ?
C21 N12 1.367(9) . ?
C21 C22 1.386(11) . ?
C22 C23 1.371(12) . ?
C22 H22 0.9500 . ?
C23 C24 1.373(12) . ?
C23 H23 0.9500 . ?
C24 C25 1.372(10) . ?
C24 H24 0.9500 . ?
C25 N12 1.337(8) . ?
C25 H25 0.9500 . ?
C100 N30 1.325(9) . ?
C100 N100 1.354(8) . ?
C100 C101 1.474(10) . ?
C101 C102 1.387(11) . ?
C101 C106 1.411(12) . ?
C102 C103 1.393(13) . ?
C102 H102 0.9500 . ?
C103 C104 1.357(14) . ?
C103 H103 0.9500 . ?
C104 C105 1.379(12) . ?
C104 H104 0.9500 . ?
C105 C106 1.382(12) . ?
C105 H105 0.9500 . ?
C106 H106 0.9500 . ?
C200 N200 1.317(8) . ?
C200 N60 1.353(9) . ?
C200 C201 1.476(10) . ?
C201 C206 1.377(11) . ?
C201 C202 1.392(10) . ?
C202 C203 1.375(11) . ?
C202 H202 0.9500 . ?
C203 C204 1.380(13) . ?
C203 H203 0.9500 . ?
C204 H204 0.9500 . ?
C206 H206 0.9500 . ?
N10 N20 1.320(8) . ?
N10 N100 1.323(8) . ?
N10 Pt1 1.999(5) . ?
N11 Pt1 2.031(6) . ?
N12 Pt1 2.008(5) . ?
N20 N30 1.321(9) . ?
N40 N50 1.323(9) . ?
N40 N200 1.344(8) . ?
N40 Pt1 2.001(6) . ?
N50 N60 1.326(10) . ?

loop_
_cod_related_entry_id
_cod_related_entry_database
_cod_related_entry_code
1 ChemSpider 30652694
